data_4504649
loop_
_publ_author_name
'Wu, Jing-Yun'
'Yeh, Tzu-Tang'
'Wen, Yuh-Sheng'
'Twu, Jen'
'Lu, Kuang-Lieh'

_publ_section_title
;
 Unusual Robust Luminescent Porous Frameworks Self-Assembled from
 Lanthanide Ions and 2,2&#x2018;-Bipyridine-4,4&#x2018;-dicarboxylate
;
_journal_issue 2
_journal_name_full 'Crystal Growth &amp; Design'
_journal_page_first 467
_journal_paper_doi 10.1021/cg050393j
_journal_volume 6
_journal_year 2006
_chemical_formula_sum 'C36 H26 Eu2 N6 O16'
_chemical_formula_weight 1102.55
_chemical_name_systematic
; 
 ? 
;
_space_group_IT_number 2
_symmetry_cell_setting triclinic
_symmetry_space_group_name_Hall '-P 1'
_symmetry_space_group_name_H-M 'P -1'
_atom_sites_solution_hydrogens geom
_atom_sites_solution_primary direct
_atom_sites_solution_secondary difmap
_audit_creation_method SHELXL-97
_cell_angle_alpha 95.01(3)
_cell_angle_beta 103.48(3)
_cell_angle_gamma 100.86(3)
_cell_formula_units_Z 2
_cell_length_a 11.378(2)
_cell_length_b 12.208(2)
_cell_length_c 14.342(3)
_cell_measurement_temperature 293(2)
_cell_volume 1884.5(7)
_computing_cell_refinement 'CAD4 Express (Enraf Nonius, 1994)'
_computing_data_collection 'CAD4 Express (Enraf Nonius, 1994)'
_computing_data_reduction 'XCAD4 (Harms & Wocadlo, 1995)'
_computing_structure_refinement 'SHELXL-97 (Sheldrick, 1997)'
_computing_structure_solution 'SHELXS-97 (Sheldrick, 1990)'
_diffrn_ambient_temperature 293(2)
_diffrn_measured_fraction_theta_full 0.999
_diffrn_measured_fraction_theta_max 0.999
_diffrn_measurement_device_type 'Enraf Nonius TurboCAD4'
_diffrn_measurement_method 'non-profiled omega/2theta scans'
_diffrn_radiation_monochromator graphite
_diffrn_radiation_source 'fine-focus sealed tube'
_diffrn_radiation_type MoK\a
_diffrn_radiation_wavelength 0.71073
_diffrn_reflns_av_R_equivalents 0.0194
_diffrn_reflns_av_sigmaI/netI 0.0363
_diffrn_reflns_limit_h_max 13
_diffrn_reflns_limit_h_min 0
_diffrn_reflns_limit_k_max 14
_diffrn_reflns_limit_k_min -14
_diffrn_reflns_limit_l_max 16
_diffrn_reflns_limit_l_min -17
_diffrn_reflns_number 6990
_diffrn_reflns_theta_full 24.97
_diffrn_reflns_theta_max 24.97
_diffrn_reflns_theta_min 1.47
_exptl_absorpt_coefficient_mu 3.382
_exptl_absorpt_correction_T_max 0.9993
_exptl_absorpt_correction_T_min 0.7561
_exptl_absorpt_correction_type psi-scan
_exptl_crystal_colour pale-yellow
_exptl_crystal_density_diffrn 1.943
_exptl_crystal_density_method 'not measured'
_exptl_crystal_description prism
_exptl_crystal_F_000 1076
_exptl_crystal_size_max 0.26
_exptl_crystal_size_mid 0.22
_exptl_crystal_size_min 0.12
_refine_diff_density_max 1.686
_refine_diff_density_min -2.430
_refine_diff_density_rms 0.173
_refine_ls_extinction_method none
_refine_ls_goodness_of_fit_ref 1.044
_refine_ls_hydrogen_treatment mixed
_refine_ls_matrix_type full
_refine_ls_number_parameters 629
_refine_ls_number_reflns 6623
_refine_ls_number_restraints 0
_refine_ls_restrained_S_all 1.044
_refine_ls_R_factor_all 0.0437
_refine_ls_R_factor_gt 0.0325
_refine_ls_shift/su_max 0.001
_refine_ls_shift/su_mean 0.000
_refine_ls_structure_factor_coef Fsqd
_refine_ls_weighting_details 'calc w=1/[\s^2^(Fo^2^)+(0.0617P)^2^+0.0000P] where P=(Fo^2^+2Fc^2^)/3'
_refine_ls_weighting_scheme calc
_refine_ls_wR_factor_gt 0.0869
_refine_ls_wR_factor_ref 0.0933
_reflns_number_gt 5439
_reflns_number_total 6623
_reflns_threshold_expression >2sigma(I)
_cod_data_source_file cg050393jsi20050808_100251.cif
_cod_data_source_block compound_2_i5964
_cod_depositor_comments
;
The following automatic conversions were performed:

'_symmetry_cell_setting' value 'Triclinic' changed to 'triclinic'
according to /home/saulius/struct/CIF-dictionaries/cif_core.dic
dictionary named 'cif_core.dic' version 2.4.1 from 2010-06-29.

Automatic conversion script
Id: cif_fix_values 1715 2011-07-08 13:25:40Z adriana 
;
_cod_original_sg_symbol_H-M P-1
_cod_database_code 4504649

loop_
_symmetry_equiv_pos_as_xyz
'x, y, z'
'-x, -y, -z'

loop_
_atom_site_label
_atom_site_type_symbol
_atom_site_fract_x
_atom_site_fract_y
_atom_site_fract_z
_atom_site_U_iso_or_equiv
_atom_site_adp_type
_atom_site_occupancy
_atom_site_symmetry_multiplicity
_atom_site_calc_flag
_atom_site_refinement_flags
Eu1 Eu 0.70698(2) 0.636245(18) 0.110594(15) 0.01802(9) Uani 1 1 d .
Eu2 Eu 0.895394(19) 0.834484(17) 0.365600(15) 0.01457(9) Uani 1 1 d .
O1 O 0.8475(3) 0.6254(3) 0.2585(3) 0.0277(8) Uani 1 1 d .
O2 O 0.9030(4) 0.6473(3) 0.4173(3) 0.0291(8) Uani 1 1 d .
O3 O 0.7946(3) 0.8386(3) 0.1947(2) 0.0233(7) Uani 1 1 d .
O4 O 0.7433(4) 0.8086(3) 0.0356(2) 0.0348(9) Uani 1 1 d .
O5 O 0.5968(4) 0.6403(3) 0.2298(3) 0.0369(10) Uani 1 1 d .
O6 O 0.6917(3) 0.7552(3) 0.3667(3) 0.0280(8) Uani 1 1 d .
O7 O 0.9347(3) 0.8630(3) 0.5304(2) 0.0260(8) Uani 1 1 d .
O8 O 1.0147(3) 1.0046(3) 0.3423(2) 0.0255(8) Uani 1 1 d .
O9 O 0.6442(4) 0.4435(3) 0.1023(3) 0.0344(9) Uani 1 1 d .
O10 O 0.4922(3) 0.6247(3) 0.0391(2) 0.0280(8) Uani 1 1 d .
O11 O 1.0904(3) 0.8058(3) 0.3576(3) 0.0310(9) Uani 1 1 d .
O12 O 1.1067(4) 0.7869(6) 0.2063(3) 0.0745(19) Uani 1 1 d .
O81 O 0.6756(4) 0.5713(4) -0.0621(3) 0.0362(11) Uani 1 1 d .
O82 O 0.9081(4) 0.6428(5) 0.0870(3) 0.0510(13) Uani 1 1 d .
O83 O 0.7906(4) 0.9880(3) 0.3940(3) 0.0258(8) Uani 1 1 d .
O91 O 0.9645(8) 0.5795(5) 0.9236(5) 0.092(3) Uani 1 1 d .
N1 N 0.8413(4) 0.2305(3) 0.3466(3) 0.0239(9) Uani 1 1 d .
N2 N 0.8724(5) 0.2293(4) 0.1019(3) 0.0359(11) Uani 1 1 d .
N11 N 0.3280(5) 0.5137(4) 0.4444(3) 0.0344(11) Uani 1 1 d .
N12 N 0.2692(5) 0.3173(4) 0.2284(3) 0.0342(11) Uani 1 1 d .
N21 N 0.4982(5) 0.0350(4) 0.1242(3) 0.0393(12) Uani 1 1 d .
N31 N 1.5423(4) 0.9563(4) 0.3909(3) 0.0241(9) Uani 1 1 d .
C1 C 0.8494(5) 0.2732(4) 0.2635(3) 0.0214(10) Uani 1 1 d .
C2 C 0.8606(5) 0.3878(4) 0.2575(4) 0.0219(10) Uani 1 1 d .
C3 C 0.8640(4) 0.4607(4) 0.3384(3) 0.0204(10) Uani 1 1 d .
C4 C 0.8586(5) 0.4170(4) 0.4239(3) 0.0240(11) Uani 1 1 d .
C5 C 0.8463(5) 0.3024(4) 0.4244(4) 0.0269(11) Uani 1 1 d .
C6 C 0.8727(4) 0.5852(4) 0.3379(3) 0.0191(10) Uani 1 1 d .
C7 C 0.8446(5) 0.1903(4) 0.1800(4) 0.0241(11) Uani 1 1 d .
C8 C 0.8136(5) 0.0753(4) 0.1845(4) 0.0230(10) Uani 1 1 d .
C9 C 0.8146(5) 0.9980(4) 0.1076(3) 0.0228(10) Uani 1 1 d .
C10 C 0.8401(7) 1.0394(5) 0.0256(4) 0.0387(15) Uani 1 1 d .
C11 C 0.8696(7) 0.1540(5) 0.0269(4) 0.0458(17) Uani 1 1 d .
C12 C 0.7829(4) 0.8754(4) 0.1124(3) 0.0207(10) Uani 1 1 d .
C13 C 0.3460(5) 0.4673(4) 0.3619(3) 0.0227(10) Uani 1 1 d .
C14 C 0.4339(5) 0.5193(4) 0.3191(4) 0.0249(11) Uani 1 1 d .
C15 C 0.5102(4) 0.6225(4) 0.3624(3) 0.0204(10) Uani 1 1 d .
C16 C 0.4941(5) 0.6695(4) 0.4474(4) 0.0265(11) Uani 1 1 d .
C17 C 0.4016(6) 0.6132(5) 0.4848(4) 0.0362(14) Uani 1 1 d .
C18 C 0.6070(5) 0.6767(4) 0.3161(4) 0.0230(10) Uani 1 1 d .
C19 C 0.2672(5) 0.3535(4) 0.3192(4) 0.0266(11) Uani 1 1 d .
C20 C 0.2022(5) 0.2867(4) 0.3718(4) 0.0225(10) Uani 1 1 d .
C21 C 0.1410(4) 0.1780(4) 0.3329(3) 0.0208(10) Uani 1 1 d .
C22 C 0.1454(6) 0.1383(5) 0.2396(4) 0.0336(13) Uani 1 1 d .
C23 C 0.2071(6) 0.2128(5) 0.1901(4) 0.0415(15) Uani 1 1 d .
H23 H 0.2050 0.1885 0.1263 0.050 Uiso 1 1 calc R
C24 C 1.0688(4) 1.1006(4) 0.3863(3) 0.0168(9) Uani 1 1 d .
C25 C 0.5084(5) 0.0515(4) 0.0346(4) 0.0270(11) Uani 1 1 d .
C26 C 0.5298(5) 0.1568(4) 0.0065(4) 0.0280(11) Uani 1 1 d .
C27 C 0.5480(5) 0.2508(4) 0.0750(4) 0.0256(11) Uani 1 1 d .
C28 C 0.5409(6) 0.2350(4) 0.1673(4) 0.0326(13) Uani 1 1 d .
C29 C 0.5149(7) 0.1281(5) 0.1888(4) 0.0421(16) Uani 1 1 d .
C30 C 0.5681(5) 0.3653(4) 0.0437(4) 0.0227(10) Uani 1 1 d .
C31 C 1.4681(4) 0.9685(4) 0.4504(3) 0.0209(10) Uani 1 1 d .
C32 C 1.3417(5) 0.9227(5) 0.4218(4) 0.0270(11) Uani 1 1 d .
C33 C 1.2880(5) 0.8646(4) 0.3289(4) 0.0260(11) Uani 1 1 d .
C34 C 1.3648(5) 0.8534(5) 0.2665(4) 0.0298(12) Uani 1 1 d .
C35 C 1.4899(5) 0.8998(5) 0.3021(4) 0.0276(11) Uani 1 1 d .
C36 C 1.1506(5) 0.8145(5) 0.2953(4) 0.0323(12) Uani 1 1 d .
H2 H 0.870(5) 0.417(4) 0.197(4) 0.022(13) Uiso 1 1 d .
H4 H 0.854(6) 0.470(5) 0.491(5) 0.045(18) Uiso 1 1 d .
H5 H 0.835(4) 0.271(4) 0.481(4) 0.012(12) Uiso 1 1 d .
H8 H 0.779(5) 0.047(5) 0.232(4) 0.028(15) Uiso 1 1 d .
H10 H 0.837(6) 0.988(6) -0.023(5) 0.05(2) Uiso 1 1 d .
H11 H 0.887(6) 0.183(5) -0.024(5) 0.043(18) Uiso 1 1 d .
H14 H 0.435(5) 0.495(4) 0.273(4) 0.014(14) Uiso 1 1 d .
H16 H 0.534(5) 0.727(5) 0.476(4) 0.019(14) Uiso 1 1 d .
H17 H 0.399(7) 0.635(6) 0.545(5) 0.06(2) Uiso 1 1 d .
H20 H 0.200(4) 0.310(4) 0.427(4) 0.010(12) Uiso 1 1 d .
H22 H 0.097(5) 0.060(5) 0.210(4) 0.026(14) Uiso 1 1 d .
H26 H 0.539(7) 0.171(6) -0.051(6) 0.06(2) Uiso 1 1 d .
H28 H 0.551(7) 0.295(6) 0.213(5) 0.06(2) Uiso 1 1 d .
H29 H 0.481(6) 0.114(5) 0.248(5) 0.040(17) Uiso 1 1 d .
H32 H 1.307(6) 0.937(5) 0.462(5) 0.033(17) Uiso 1 1 d .
H34 H 1.331(5) 0.814(5) 0.205(4) 0.032(15) Uiso 1 1 d .
H35 H 1.538(6) 0.892(5) 0.259(5) 0.043(18) Uiso 1 1 d .
H81A H 0.638(5) 0.529(4) -0.086(4) 0.008(15) Uiso 1 1 d .
H82A H 0.964(5) 0.678(5) 0.119(4) 0.018(15) Uiso 1 1 d .
H83A H 0.823(6) 1.051(6) 0.394(5) 0.037(18) Uiso 1 1 d .
H83B H 0.717(7) 0.978(6) 0.401(5) 0.040(18) Uiso 1 1 d .
H91A H 1.016(12) 0.610(11) 0.903(10) 0.15(5) Uiso 1 1 d .

loop_
_atom_site_aniso_label
_atom_site_aniso_U_11
_atom_site_aniso_U_22
_atom_site_aniso_U_33
_atom_site_aniso_U_23
_atom_site_aniso_U_13
_atom_site_aniso_U_12
Eu1 0.02594(15) 0.01088(14) 0.01403(14) -0.00031(9) 0.00421(10) -0.00188(10)
Eu2 0.01779(14) 0.01119(13) 0.01338(13) -0.00057(9) 0.00589(10) -0.00158(9)
O1 0.033(2) 0.0220(18) 0.0245(18) 0.0066(15) 0.0020(15) 0.0029(15)
O2 0.048(2) 0.0134(17) 0.0242(18) -0.0032(14) 0.0099(16) 0.0041(16)
O3 0.035(2) 0.0136(16) 0.0178(17) 0.0014(13) 0.0035(14) 0.0005(14)
O4 0.061(3) 0.0185(18) 0.0167(18) -0.0005(14) 0.0071(17) -0.0058(17)
O5 0.036(2) 0.050(2) 0.0194(18) -0.0029(17) 0.0158(16) -0.0113(18)
O6 0.0250(19) 0.0220(18) 0.034(2) -0.0025(15) 0.0127(16) -0.0042(15)
O7 0.037(2) 0.0247(18) 0.0136(16) 0.0007(14) 0.0099(15) -0.0021(15)
O8 0.0321(19) 0.0159(17) 0.0272(18) -0.0017(14) 0.0146(15) -0.0047(15)
O9 0.045(2) 0.0135(18) 0.033(2) -0.0001(15) -0.0040(18) -0.0032(16)
O10 0.033(2) 0.0238(19) 0.0233(18) 0.0042(15) 0.0010(15) 0.0031(15)
O11 0.0241(19) 0.036(2) 0.037(2) 0.0087(17) 0.0142(17) 0.0055(16)
O12 0.040(3) 0.129(5) 0.029(2) -0.015(3) 0.006(2) -0.029(3)
O81 0.051(3) 0.025(2) 0.024(2) -0.0084(18) 0.0109(19) -0.010(2)
O82 0.030(2) 0.075(4) 0.035(2) -0.013(2) 0.007(2) -0.007(2)
O83 0.024(2) 0.0171(19) 0.038(2) 0.0026(16) 0.0151(16) 0.0013(15)
O91 0.137(6) 0.056(4) 0.102(5) 0.005(3) 0.090(5) -0.003(4)
N1 0.034(2) 0.016(2) 0.022(2) 0.0030(17) 0.0076(18) 0.0081(18)
N2 0.062(3) 0.017(2) 0.031(2) 0.0011(18) 0.021(2) 0.004(2)
N11 0.044(3) 0.026(2) 0.033(2) -0.0044(19) 0.026(2) -0.010(2)
N12 0.047(3) 0.024(2) 0.026(2) -0.0021(19) 0.017(2) -0.013(2)
N21 0.071(4) 0.016(2) 0.030(2) 0.0038(19) 0.015(2) 0.006(2)
N31 0.022(2) 0.026(2) 0.027(2) 0.0046(18) 0.0091(18) 0.0071(17)
C1 0.028(3) 0.020(2) 0.016(2) 0.0041(19) 0.005(2) 0.007(2)
C2 0.026(3) 0.018(2) 0.022(2) 0.007(2) 0.005(2) 0.0044(19)
C3 0.023(2) 0.017(2) 0.020(2) 0.0001(19) 0.0040(19) 0.0046(19)
C4 0.038(3) 0.016(2) 0.020(2) 0.0037(19) 0.007(2) 0.009(2)
C5 0.039(3) 0.021(3) 0.021(3) 0.003(2) 0.008(2) 0.005(2)
C6 0.021(2) 0.015(2) 0.024(2) 0.0041(19) 0.0087(19) 0.0057(18)
C7 0.038(3) 0.012(2) 0.021(2) 0.0011(19) 0.005(2) 0.005(2)
C8 0.034(3) 0.017(2) 0.018(2) 0.0032(19) 0.005(2) 0.004(2)
C9 0.034(3) 0.011(2) 0.021(2) 0.0016(18) 0.005(2) 0.002(2)
C10 0.075(5) 0.018(3) 0.024(3) -0.002(2) 0.023(3) 0.001(3)
C11 0.092(5) 0.022(3) 0.028(3) 0.007(2) 0.032(3) 0.002(3)
C12 0.026(2) 0.014(2) 0.022(2) 0.0033(19) 0.006(2) 0.0027(19)
C13 0.027(3) 0.019(2) 0.020(2) 0.0014(19) 0.009(2) -0.004(2)
C14 0.029(3) 0.024(3) 0.016(3) -0.004(2) 0.007(2) -0.006(2)
C15 0.019(2) 0.023(2) 0.019(2) 0.0033(19) 0.0086(19) -0.0003(19)
C16 0.034(3) 0.013(2) 0.029(3) -0.003(2) 0.011(2) -0.005(2)
C17 0.050(4) 0.025(3) 0.032(3) -0.011(2) 0.026(3) -0.007(3)
C18 0.025(3) 0.018(2) 0.027(3) 0.006(2) 0.010(2) 0.001(2)
C19 0.031(3) 0.021(3) 0.025(3) -0.002(2) 0.012(2) -0.006(2)
C20 0.030(3) 0.016(2) 0.018(2) -0.003(2) 0.010(2) -0.004(2)
C21 0.019(2) 0.019(2) 0.023(2) 0.0017(19) 0.0082(19) -0.0032(19)
C22 0.046(3) 0.024(3) 0.026(3) -0.009(2) 0.018(2) -0.012(2)
C23 0.059(4) 0.034(3) 0.025(3) -0.007(2) 0.024(3) -0.017(3)
C24 0.017(2) 0.012(2) 0.022(2) 0.0026(18) 0.0060(18) 0.0027(18)
C25 0.039(3) 0.015(2) 0.023(3) -0.001(2) 0.004(2) 0.004(2)
C26 0.036(3) 0.019(3) 0.025(3) 0.002(2) 0.006(2) 0.000(2)
C27 0.028(3) 0.014(2) 0.031(3) 0.002(2) 0.002(2) 0.002(2)
C28 0.049(4) 0.018(3) 0.027(3) -0.003(2) 0.006(3) 0.005(2)
C29 0.082(5) 0.017(3) 0.030(3) 0.002(2) 0.024(3) 0.008(3)
C30 0.030(3) 0.013(2) 0.025(3) -0.0011(19) 0.009(2) 0.005(2)
C31 0.021(2) 0.018(2) 0.024(3) 0.003(2) 0.008(2) 0.0007(19)
C32 0.024(3) 0.035(3) 0.024(3) 0.000(2) 0.012(2) 0.004(2)
C33 0.023(3) 0.030(3) 0.027(3) 0.006(2) 0.009(2) 0.005(2)
C34 0.028(3) 0.036(3) 0.023(3) -0.001(2) 0.008(2) 0.002(2)
C35 0.028(3) 0.034(3) 0.026(3) 0.006(2) 0.016(2) 0.008(2)
C36 0.029(3) 0.034(3) 0.030(3) -0.001(2) 0.008(2) -0.002(2)

loop_
_atom_type_symbol
_atom_type_description
_atom_type_scat_dispersion_real
_atom_type_scat_dispersion_imag
_atom_type_scat_source
C C 0.0033 0.0016 'International Tables Vol C Tables 4.2.6.8 and 6.1.1.4'
H H 0.0000 0.0000 'International Tables Vol C Tables 4.2.6.8 and 6.1.1.4'
N N 0.0061 0.0033 'International Tables Vol C Tables 4.2.6.8 and 6.1.1.4'
O O 0.0106 0.0060 'International Tables Vol C Tables 4.2.6.8 and 6.1.1.4'
Eu Eu -0.1578 3.6682 'International Tables Vol C Tables 4.2.6.8 and 6.1.1.4'

loop_
_geom_angle_atom_site_label_1
_geom_angle_atom_site_label_2
_geom_angle_atom_site_label_3
_geom_angle
_geom_angle_site_symmetry_1
_geom_angle_site_symmetry_3
O9 Eu1 O5 83.34(15) . .
O9 Eu1 O1 85.37(13) . .
O5 Eu1 O1 73.70(14) . .
O9 Eu1 O82 98.55(18) . .
O5 Eu1 O82 143.21(15) . .
O1 Eu1 O82 69.87(15) . .
O9 Eu1 O10 83.30(13) . .
O5 Eu1 O10 69.19(13) . .
O1 Eu1 O10 142.16(13) . .
O82 Eu1 O10 147.59(14) . .
O9 Eu1 O4 152.19(12) . .
O5 Eu1 O4 116.26(15) . .
O1 Eu1 O4 117.96(12) . .
O82 Eu1 O4 77.73(18) . .
O10 Eu1 O4 85.73(13) . .
O9 Eu1 O81 77.69(14) . .
O5 Eu1 O81 140.78(14) . .
O1 Eu1 O81 137.18(15) . .
O82 Eu1 O81 74.15(16) . .
O10 Eu1 O81 74.70(15) . .
O4 Eu1 O81 74.78(13) . .
O9 Eu1 O3 155.81(12) . .
O5 Eu1 O3 79.54(13) . .
O1 Eu1 O3 73.53(12) . .
O82 Eu1 O3 85.40(16) . .
O10 Eu1 O3 106.09(12) . .
O4 Eu1 O3 51.99(11) . .
O81 Eu1 O3 126.02(13) . .
O9 Eu1 Eu2 121.56(10) . .
O5 Eu1 Eu2 64.84(9) . .
O1 Eu1 Eu2 40.52(9) . .
O82 Eu1 Eu2 83.81(12) . .
O10 Eu1 Eu2 122.87(9) . .
O4 Eu1 Eu2 85.73(8) . .
O81 Eu1 Eu2 153.09(11) . .
O3 Eu1 Eu2 34.77(7) . .
O7 Eu2 O11 97.03(14) . .
O7 Eu2 O6 85.99(13) . .
O11 Eu2 O6 147.85(13) . .
O7 Eu2 O8 99.18(12) . .
O11 Eu2 O8 71.28(13) . .
O6 Eu2 O8 140.03(13) . .
O7 Eu2 O83 77.45(13) . .
O11 Eu2 O83 140.34(14) . .
O6 Eu2 O83 71.63(13) . .
O8 Eu2 O83 70.97(13) . .
O7 Eu2 O3 159.56(13) . .
O11 Eu2 O3 102.19(13) . .
O6 Eu2 O3 81.45(13) . .
O8 Eu2 O3 80.70(12) . .
O83 Eu2 O3 83.29(12) . .
O7 Eu2 O2 74.53(12) . .
O11 Eu2 O2 75.13(13) . .
O6 Eu2 O2 74.91(13) . .
O8 Eu2 O2 144.78(13) . .
O83 Eu2 O2 137.35(13) . .
O3 Eu2 O2 117.06(11) . .
O7 Eu2 O1 123.61(12) . .
O11 Eu2 O1 75.60(13) . .
O6 Eu2 O1 76.18(12) . .
O8 Eu2 O1 128.29(12) . .
O83 Eu2 O1 139.96(12) . .
O3 Eu2 O1 68.77(11) . .
O2 Eu2 O1 49.31(11) . .
O7 Eu2 Eu1 148.25(9) . .
O11 Eu2 Eu1 95.54(10) . .
O6 Eu2 Eu1 68.33(9) . .
O8 Eu2 Eu1 112.46(9) . .
O83 Eu2 Eu1 109.73(10) . .
O3 Eu2 Eu1 36.36(8) . .
O2 Eu2 Eu1 80.75(8) . .
O1 Eu2 Eu1 34.04(7) . .
C6 O1 Eu1 150.8(3) . .
C6 O1 Eu2 87.8(3) . .
Eu1 O1 Eu2 105.44(13) . .
C6 O2 Eu2 101.7(3) . .
C12 O3 Eu2 155.3(3) . .
C12 O3 Eu1 90.8(3) . .
Eu2 O3 Eu1 108.87(12) . .
C12 O4 Eu1 96.7(3) . .
C18 O5 Eu1 143.0(3) . .
C18 O6 Eu2 135.7(3) . .
C24 O7 Eu2 160.8(3) 2_776 .
C24 O8 Eu2 140.8(3) . .
C30 O9 Eu1 136.5(3) . .
C30 O10 Eu1 133.6(3) 2_665 .
C36 O11 Eu2 134.5(4) . .
C5 N1 C1 118.0(4) . .
C7 N2 C11 118.0(5) . .
C17 N11 C13 116.6(4) . .
C23 N12 C19 117.6(5) . .
C25 N21 C29 117.0(5) . .
C35 N31 C31 117.8(4) . .
N1 C1 C2 121.8(4) . .
N1 C1 C7 115.8(4) . .
C2 C1 C7 122.4(4) . .
C3 C2 C1 119.4(5) . .
C2 C3 C4 118.6(4) . .
C2 C3 C6 123.1(4) . .
C4 C3 C6 118.2(4) . .
C5 C4 C3 118.8(5) . .
N1 C5 C4 123.3(5) . .
O2 C6 O1 121.2(4) . .
O2 C6 C3 118.3(4) . .
O1 C6 C3 120.6(4) . .
N2 C7 C8 121.6(5) . .
N2 C7 C1 118.1(4) . .
C8 C7 C1 120.3(5) . .
C9 C8 C7 120.0(5) 1_545 .
C10 C9 C8 117.9(5) . 1_565
C10 C9 C12 121.8(5) . .
C8 C9 C12 120.3(4) 1_565 .
C11 C10 C9 118.4(5) 1_565 .
N2 C11 C10 124.0(5) . 1_545
O4 C12 O3 120.5(4) . .
O4 C12 C9 119.2(4) . .
O3 C12 C9 120.4(4) . .
N11 C13 C14 122.5(5) . .
N11 C13 C19 116.4(4) . .
C14 C13 C19 121.0(5) . .
C13 C14 C15 120.2(5) . .
C16 C15 C14 117.8(5) . .
C16 C15 C18 122.8(4) . .
C14 C15 C18 119.4(4) . .
C15 C16 C17 118.7(5) . .
N11 C17 C16 124.2(5) . .
O5 C18 O6 125.3(5) . .
O5 C18 C15 117.2(4) . .
O6 C18 C15 117.6(4) . .
N12 C19 C20 122.0(5) . .
N12 C19 C13 115.7(4) . .
C20 C19 C13 122.1(5) . .
C21 C20 C19 120.1(5) . .
C20 C21 C22 118.3(5) . .
C20 C21 C24 122.9(4) . 1_445
C22 C21 C24 118.8(4) . 1_445
C23 C22 C21 117.8(5) . .
N12 C23 C22 124.0(5) . .
O7 C24 O8 124.9(4) 2_776 .
O7 C24 C21 118.3(4) 2_776 1_665
O8 C24 C21 116.8(4) . 1_665
N21 C25 C26 122.8(5) . .
N21 C25 C25 116.1(6) . 2_655
C26 C25 C25 121.0(6) . 2_655
C25 C26 C27 118.7(5) . .
C28 C27 C26 119.0(5) . .
C28 C27 C30 122.3(5) . .
C26 C27 C30 118.6(5) . .
C29 C28 C27 119.0(5) . .
N21 C29 C28 123.5(5) . .
O10 C30 O9 125.2(5) 2_665 .
O10 C30 C27 117.4(4) 2_665 .
O9 C30 C27 117.5(4) . .
N31 C31 C32 121.6(4) . .
N31 C31 C31 115.6(5) . 2_876
C32 C31 C31 122.8(6) . 2_876
C31 C32 C33 120.1(5) . .
C32 C33 C34 118.3(5) . .
C32 C33 C36 121.4(5) . .
C34 C33 C36 120.3(5) . .
C35 C34 C33 117.5(5) . .
N31 C35 C34 124.7(5) . .
O11 C36 O12 125.4(5) . .
O11 C36 C33 118.1(5) . .
O12 C36 C33 116.5(5) . .

loop_
_geom_bond_atom_site_label_1
_geom_bond_atom_site_label_2
_geom_bond_distance
_geom_bond_site_symmetry_2
Eu1 O9 2.311(3) .
Eu1 O5 2.345(4) .
Eu1 O1 2.371(4) .
Eu1 O82 2.379(5) .
Eu1 O10 2.391(4) .
Eu1 O4 2.456(4) .
Eu1 O81 2.456(4) .
Eu1 O3 2.558(3) .
Eu1 Eu2 4.0831(18) .
Eu2 O7 2.283(3) .
Eu2 O11 2.337(4) .
Eu2 O6 2.341(3) .
Eu2 O8 2.354(3) .
Eu2 O83 2.457(4) .
Eu2 O3 2.461(3) .
Eu2 O2 2.474(3) .
Eu2 O1 2.752(4) .
O1 C6 1.272(6) .
O2 C6 1.247(6) .
O3 C12 1.287(6) .
O4 C12 1.246(6) .
O5 C18 1.249(6) .
O6 C18 1.257(6) .
O7 C24 1.249(6) 2_776
O8 C24 1.253(6) .
O9 C30 1.256(6) .
O10 C30 1.255(6) 2_665
O11 C36 1.246(7) .
O12 C36 1.248(7) .
N1 C5 1.342(6) .
N1 C1 1.356(6) .
N2 C7 1.335(7) .
N2 C11 1.343(7) .
N11 C17 1.334(7) .
N11 C13 1.344(7) .
N12 C23 1.336(7) .
N12 C19 1.344(7) .
N21 C25 1.347(7) .
N21 C29 1.356(7) .
N31 C35 1.337(7) .
N31 C31 1.351(6) .
C1 C2 1.392(7) .
C1 C7 1.483(7) .
C2 C3 1.388(7) .
C3 C4 1.389(7) .
C3 C6 1.505(6) .
C4 C5 1.381(7) .
C7 C8 1.393(7) .
C8 C9 1.391(7) 1_545
C9 C10 1.390(7) .
C9 C8 1.391(7) 1_565
C9 C12 1.484(6) .
C10 C11 1.374(8) 1_565
C11 C10 1.374(8) 1_545
C13 C14 1.376(7) .
C13 C19 1.495(7) .
C14 C15 1.388(7) .
C15 C16 1.367(7) .
C15 C18 1.496(7) .
C16 C17 1.387(8) .
C19 C20 1.387(7) .
C20 C21 1.378(7) .
C21 C22 1.398(7) .
C21 C24 1.510(6) 1_445
C22 C23 1.390(8) .
C24 O7 1.249(6) 2_776
C24 C21 1.510(6) 1_665
C25 C26 1.376(7) .
C25 C25 1.485(9) 2_655
C26 C27 1.394(7) .
C27 C28 1.373(8) .
C27 C30 1.498(7) .
C28 C29 1.362(8) .
C30 O10 1.255(6) 2_665
C31 C32 1.390(7) .
C31 C31 1.503(9) 2_876
C32 C33 1.393(7) .
C33 C34 1.404(7) .
C33 C36 1.512(7) .
C34 C35 1.384(7) .
